data_2226531
loop_
_publ_author_name
'Gelbrich, Thomas'
'Haddow, Mairi F.'
'Griesser, Ulrich J.'

_publ_section_title
;
 Polymorphic form II of 4,4'-methylenebis(benzenesulfonamide)
;
_journal_coeditor_code IM2209
_journal_issue 7
_journal_name_full 'Acta Crystallographica Section E'
_journal_page_first o1619
_journal_paper_doi 10.1107/S1600536810021409
_journal_volume 66
_journal_year 2010
_chemical_formula_iupac 'C13 H14 N2 O4 S2'
_chemical_formula_moiety 'C13 H14 N2 O4 S2'
_chemical_formula_sum 'C13 H14 N2 O4 S2'
_chemical_formula_weight 326.38
_chemical_name_common diphenylmethanesulfonamide
_chemical_name_systematic
;
4,4'-methylenebis(benzenesulfonamide)
;
_space_group_IT_number 4
_symmetry_cell_setting monoclinic
_symmetry_space_group_name_Hall 'P 2yb'
_symmetry_space_group_name_H-M 'P 1 21 1'
_atom_sites_solution_hydrogens geom
_atom_sites_solution_primary direct
_atom_sites_solution_secondary difmap
_cell_angle_alpha 90
_cell_angle_beta 90.931(3)
_cell_angle_gamma 90
_cell_formula_units_Z 2
_cell_length_a 10.8251(5)
_cell_length_b 5.0791(3)
_cell_length_c 12.6912(5)
_cell_measurement_reflns_used 6304
_cell_measurement_temperature 120(2)
_cell_measurement_theta_max 26.022
_cell_measurement_theta_min 2.91
_cell_volume 697.69(6)
_computing_cell_refinement 'SCALEPACK (Otwinowski & Minor, 1997)'
_computing_data_collection 'COLLECT (Hooft, 1998)'
_computing_data_reduction 'DENZO and SCALEPACK (Otwinowski & Minor, 1997)'
_computing_molecular_graphics 'XP in SHELXTL (Sheldrick, 2008) and Mercury (Macrae <i>et al.</i>,  2006)'
_computing_publication_material 'publCIF (Westrip, 2010)'
_computing_structure_refinement 'SHELXL97 (Sheldrick, 2008)'
_computing_structure_solution 'SHELXL97 (Sheldrick, 2008)'
_diffrn_ambient_temperature 120(2)
_diffrn_detector_area_resol_mean 9.091
_diffrn_measured_fraction_theta_full 0.996
_diffrn_measured_fraction_theta_max 0.996
_diffrn_measurement_device '95mm CCD camera on \k-goniostat'
_diffrn_measurement_device_type 'Bruker--Nonius Roper CCD camera on \k-goniostat'
_diffrn_measurement_method '\f & \w scans'
_diffrn_radiation_monochromator graphite
_diffrn_radiation_source 'Bruker--Nonius FR591 rotating anode'
_diffrn_radiation_type MoK\a
_diffrn_radiation_wavelength 0.71073
_diffrn_reflns_av_R_equivalents 0.0536
_diffrn_reflns_limit_h_max 12
_diffrn_reflns_limit_h_min -13
_diffrn_reflns_limit_k_max 6
_diffrn_reflns_limit_k_min -5
_diffrn_reflns_limit_l_max 15
_diffrn_reflns_limit_l_min -15
_diffrn_reflns_number 7877
_diffrn_reflns_theta_full 25
_diffrn_reflns_theta_max 25.99
_diffrn_reflns_theta_min 3.7
_exptl_absorpt_coefficient_mu 0.399
_exptl_absorpt_correction_T_max 0.9803
_exptl_absorpt_correction_T_min 0.9069
_exptl_absorpt_correction_type multi-scan
_exptl_absorpt_process_details '(SADABS; Sheldrick, 2007)'
_exptl_crystal_colour colourless
_exptl_crystal_density_diffrn 1.554
_exptl_crystal_density_method 'not measured'
_exptl_crystal_description needle
_exptl_crystal_F_000 340
_exptl_crystal_size_max 0.25
_exptl_crystal_size_mid 0.1
_exptl_crystal_size_min 0.05
_refine_diff_density_max 0.258
_refine_diff_density_min -0.457
_refine_ls_abs_structure_details 'Flack (1983), 904 Friedel pairs'
_refine_ls_abs_structure_Flack -0.18(9)
_refine_ls_extinction_method none
_refine_ls_goodness_of_fit_ref 1.055
_refine_ls_hydrogen_treatment mixed
_refine_ls_matrix_type full
_refine_ls_number_parameters 216
_refine_ls_number_reflns 2438
_refine_ls_number_restraints 5
_refine_ls_restrained_S_all 1.054
_refine_ls_R_factor_all 0.0475
_refine_ls_R_factor_gt 0.0375
_refine_ls_shift/su_max 0.001
_refine_ls_shift/su_mean 0.000
_refine_ls_structure_factor_coef Fsqd
_refine_ls_weighting_details 'calc w=1/[\s^2^(Fo^2^)+(0.0361P)^2^+0.1820P] where P=(Fo^2^+2Fc^2^)/3'
_refine_ls_weighting_scheme calc
_refine_ls_wR_factor_gt 0.0826
_refine_ls_wR_factor_ref 0.0870
_reflns_number_gt 2152
_reflns_number_total 2438
_reflns_threshold_expression I>2sigma(I)
_cod_data_source_file im2209.cif
_cod_data_source_block I
_cod_original_sg_symbol_H-M 'P 21'
_cod_database_code 2226531
_cod_database_fobs_code 2226531

loop_
_symmetry_equiv_pos_as_xyz
'x, y, z'
'-x, y+1/2, -z'

loop_
_atom_site_type_symbol
_atom_site_label
_atom_site_fract_x
_atom_site_fract_y
_atom_site_fract_z
_atom_site_U_iso_or_equiv
_atom_site_adp_type
_atom_site_calc_flag
_atom_site_refinement_flags
_atom_site_occupancy
_atom_site_disorder_assembly
_atom_site_disorder_group
S S1 0.20189(6) -0.23188(15) 0.54432(5) 0.01593(18) Uani d . 1 . .
S S2 0.88754(6) 0.73072(17) 0.14221(5) 0.01695(19) Uani d . 1 . .
O O1 0.1335(2) -0.4632(4) 0.51332(16) 0.0205(5) Uani d . 1 . .
O O2 0.30683(18) -0.2579(6) 0.61295(14) 0.0238(5) Uani d . 1 . .
O O3 0.90887(19) 0.8314(5) 0.03829(15) 0.0249(6) Uani d . 1 . .
O O4 0.90645(19) 0.9060(4) 0.23016(16) 0.0208(5) Uani d . 1 . .
N N1 0.1033(3) -0.0417(6) 0.6023(2) 0.0189(6) Uani d D 1 . .
H H1 0.035(3) -0.039(10) 0.563(3) 0.053(13) Uiso d D 1 . .
H H2 0.129(3) 0.124(4) 0.608(3) 0.035(11) Uiso d D 1 . .
N N2 0.9759(2) 0.4794(6) 0.1575(2) 0.0197(6) Uani d D 1 . .
H H3 0.994(3) 0.410(7) 0.0960(18) 0.030(10) Uiso d D 1 . .
H H4 0.965(3) 0.381(7) 0.213(2) 0.042(12) Uiso d D 1 . .
C C1 0.3517(3) 0.3849(7) 0.1577(2) 0.0208(7) Uani d . 1 . .
H H1A 0.3319 0.2784 0.0943 0.024(8) Uiso calc R 1 . .
H H1B 0.2990 0.5441 0.1550 0.028(10) Uiso calc R 1 . .
C C11 0.2504(3) -0.0654(6) 0.4304(2) 0.0169(7) Uani d . 1 . .
C C12 0.1806(3) -0.0834(7) 0.3372(2) 0.0212(7) Uani d . 1 . .
H H12 0.1097 -0.1934 0.3335 0.021(8) Uiso calc R 1 . .
C C13 0.2160(3) 0.0610(7) 0.2502(2) 0.0200(7) Uani d . 1 . .
H H13 0.1696 0.0470 0.1863 0.032(10) Uiso calc R 1 . .
C C14 0.3184(2) 0.2261(7) 0.2547(2) 0.0164(6) Uani d . 1 . .
C C15 0.3882(2) 0.2386(8) 0.3479(2) 0.0189(6) Uani d . 1 . .
H H15 0.4599 0.3463 0.3514 0.045(12) Uiso calc R 1 . .
C C16 0.3538(3) 0.0945(7) 0.4360(2) 0.0188(7) Uani d . 1 . .
H H16 0.4011 0.1058 0.4995 0.026(9) Uiso calc R 1 . .
C C21 0.7330(3) 0.6228(6) 0.1479(2) 0.0151(6) Uani d . 1 . .
C C22 0.6511(2) 0.7639(7) 0.2093(2) 0.0174(6) Uani d . 1 . .
H H22 0.6786 0.9108 0.2497 0.037(11) Uiso calc R 1 . .
C C23 0.5271(3) 0.6854(6) 0.2106(2) 0.0179(7) Uani d . 1 . .
H H23 0.4702 0.7814 0.2520 0.021(8) Uiso calc R 1 . .
C C24 0.4857(3) 0.4701(6) 0.1528(2) 0.0170(7) Uani d . 1 . .
C C25 0.5703(3) 0.3302(7) 0.0928(2) 0.0183(7) Uani d . 1 . .
H H25 0.5432 0.1810 0.0536 0.030(10) Uiso calc R 1 . .
C C26 0.6932(3) 0.4053(7) 0.0892(2) 0.0187(7) Uani d . 1 . .
H H26 0.7498 0.3100 0.0473 0.043(11) Uiso calc R 1 . .

loop_
_atom_site_aniso_label
_atom_site_aniso_U_11
_atom_site_aniso_U_22
_atom_site_aniso_U_33
_atom_site_aniso_U_12
_atom_site_aniso_U_13
_atom_site_aniso_U_23
S1 0.0169(3) 0.0134(4) 0.0174(3) -0.0005(4) 0.0005(2) 0.0018(4)
S2 0.0179(4) 0.0157(4) 0.0174(3) -0.0004(4) 0.0033(3) 0.0020(4)
O1 0.0255(12) 0.0093(11) 0.0268(12) -0.0053(10) 0.0004(9) -0.0009(10)
O2 0.0203(10) 0.0268(13) 0.0241(10) -0.0016(12) -0.0057(8) 0.0087(13)
O3 0.0256(12) 0.0306(15) 0.0187(10) 0.0016(10) 0.0085(8) 0.0113(10)
O4 0.0222(11) 0.0154(12) 0.0249(11) -0.0026(10) 0.0013(9) -0.0060(10)
N1 0.0232(15) 0.0143(15) 0.0193(14) 0.0003(13) 0.0061(11) -0.0001(12)
N2 0.0231(14) 0.0191(16) 0.0170(14) 0.0058(13) 0.0049(11) 0.0032(12)
C1 0.0209(16) 0.0217(18) 0.0196(16) -0.0019(15) -0.0019(12) 0.0066(14)
C11 0.0178(15) 0.0145(16) 0.0183(14) 0.0002(14) 0.0012(12) 0.0014(13)
C12 0.0173(16) 0.0217(19) 0.0246(16) -0.0055(15) -0.0045(12) 0.0016(15)
C13 0.0184(16) 0.0229(18) 0.0186(15) -0.0020(15) -0.0032(12) 0.0005(14)
C14 0.0155(14) 0.0149(16) 0.0189(13) 0.0007(15) 0.0011(10) 0.0006(15)
C15 0.0176(14) 0.0204(16) 0.0188(13) -0.0024(17) 0.0009(11) 0.0022(17)
C16 0.0178(16) 0.0191(17) 0.0194(15) -0.0032(14) -0.0010(12) -0.0008(13)
C21 0.0169(15) 0.0134(16) 0.0153(13) 0.0005(13) 0.0031(11) 0.0024(13)
C22 0.0228(15) 0.0124(15) 0.0169(13) -0.0014(15) -0.0009(11) 0.0002(16)
C23 0.0184(15) 0.0181(18) 0.0174(14) 0.0015(13) 0.0054(12) -0.0014(13)
C24 0.0222(16) 0.0168(17) 0.0118(14) 0.0009(14) -0.0020(12) 0.0076(13)
C25 0.0244(16) 0.0183(18) 0.0123(13) -0.0037(13) -0.0008(12) -0.0027(12)
C26 0.0245(16) 0.0153(17) 0.0163(14) 0.0028(15) 0.0019(12) 0.0002(14)

loop_
_atom_type_symbol
_atom_type_description
_atom_type_scat_dispersion_real
_atom_type_scat_dispersion_imag
_atom_type_scat_source
C C 0.0033 0.0016 'International Tables Vol C Tables 4.2.6.8 and 6.1.1.4'
H H 0.0000 0.0000 'International Tables Vol C Tables 4.2.6.8 and 6.1.1.4'
N N 0.0061 0.0033 'International Tables Vol C Tables 4.2.6.8 and 6.1.1.4'
O O 0.0106 0.0060 'International Tables Vol C Tables 4.2.6.8 and 6.1.1.4'
S S 0.1246 0.1234 'International Tables Vol C Tables 4.2.6.8 and 6.1.1.4'

loop_
_geom_angle_atom_site_label_1
_geom_angle_atom_site_label_2
_geom_angle_atom_site_label_3
_geom_angle_site_symmetry_1
_geom_angle_site_symmetry_3
_geom_angle
_geom_angle_publ_flag
O2 S1 O1 . . 119.49(15) ?
O2 S1 N1 . . 107.52(14) ?
O1 S1 N1 . . 105.68(14) ?
O2 S1 C11 . . 107.49(13) ?
O1 S1 C11 . . 109.03(14) ?
N1 S1 C11 . . 107.02(15) ?
O3 S2 O4 . . 117.93(14) ?
O3 S2 N2 . . 106.86(13) ?
O4 S2 N2 . . 108.72(13) ?
O3 S2 C21 . . 108.36(13) ?
O4 S2 C21 . . 106.48(13) ?
N2 S2 C21 . . 108.18(15) ?
S1 N1 H1 . . 108(3) ?
S1 N1 H2 . . 114(2) ?
H1 N1 H2 . . 107(4) ?
S2 N2 H3 . . 111(2) ?
S2 N2 H4 . . 118(3) ?
H3 N2 H4 . . 121(4) ?
C24 C1 C14 . . 115.1(2) ?
C24 C1 H1A . . 108.5 ?
C14 C1 H1A . . 108.5 ?
C24 C1 H1B . . 108.5 ?
C14 C1 H1B . . 108.5 ?
H1A C1 H1B . . 107.5 ?
C16 C11 C12 . . 120.5(3) ?
C16 C11 S1 . . 119.5(2) ?
C12 C11 S1 . . 120.0(2) ?
C13 C12 C11 . . 119.2(3) ?
C13 C12 H12 . . 120.4 ?
C11 C12 H12 . . 120.4 ?
C12 C13 C14 . . 121.1(3) ?
C12 C13 H13 . . 119.4 ?
C14 C13 H13 . . 119.4 ?
C13 C14 C15 . . 118.9(3) ?
C13 C14 C1 . . 119.1(3) ?
C15 C14 C1 . . 122.0(3) ?
C16 C15 C14 . . 120.6(3) ?
C16 C15 H15 . . 119.7 ?
C14 C15 H15 . . 119.7 ?
C11 C16 C15 . . 119.7(3) ?
C11 C16 H16 . . 120.2 ?
C15 C16 H16 . . 120.2 ?
C22 C21 C26 . . 120.9(3) ?
C22 C21 S2 . . 118.5(2) ?
C26 C21 S2 . . 120.6(2) ?
C21 C22 C23 . . 118.7(3) ?
C21 C22 H22 . . 120.6 ?
C23 C22 H22 . . 120.6 ?
C24 C23 C22 . . 121.3(3) ?
C24 C23 H23 . . 119.4 ?
C22 C23 H23 . . 119.4 ?
C23 C24 C25 . . 118.8(3) ?
C23 C24 C1 . . 120.2(3) ?
C25 C24 C1 . . 120.9(3) ?
C26 C25 C24 . . 121.1(3) ?
C26 C25 H25 . . 119.4 ?
C24 C25 H25 . . 119.4 ?
C25 C26 C21 . . 119.2(3) ?
C25 C26 H26 . . 120.4 ?
C21 C26 H26 . . 120.4 ?

loop_
_geom_bond_atom_site_label_1
_geom_bond_atom_site_label_2
_geom_bond_site_symmetry_2
_geom_bond_distance
_geom_bond_publ_flag
S1 O2 . 1.4263(19) ?
S1 O1 . 1.440(2) ?
S1 N1 . 1.624(3) ?
S1 C11 . 1.762(3) ?
S2 O3 . 1.437(2) ?
S2 O4 . 1.440(2) ?
S2 N2 . 1.605(3) ?
S2 C21 . 1.763(3) ?
N1 H1 . 0.881(19) ?
N1 H2 . 0.887(19) ?
N2 H3 . 0.883(18) ?
N2 H4 . 0.875(19) ?
C1 C24 . 1.516(4) ?
C1 C14 . 1.520(4) ?
C1 H1A . 0.9900 ?
C1 H1B . 0.9900 ?
C11 C16 . 1.384(4) ?
C11 C12 . 1.396(4) ?
C12 C13 . 1.385(4) ?
C12 H12 . 0.9500 ?
C13 C14 . 1.390(4) ?
C13 H13 . 0.9500 ?
C14 C15 . 1.395(4) ?
C15 C16 . 1.391(4) ?
C15 H15 . 0.9500 ?
C16 H16 . 0.9500 ?
C21 C22 . 1.389(4) ?
C21 C26 . 1.397(4) ?
C22 C23 . 1.401(4) ?
C22 H22 . 0.9500 ?
C23 C24 . 1.387(4) ?
C23 H23 . 0.9500 ?
C24 C25 . 1.395(4) ?
C25 C26 . 1.386(4) ?
C25 H25 . 0.9500 ?
C26 H26 . 0.9500 ?

loop_
_geom_hbond_atom_site_label_D
_geom_hbond_atom_site_label_H
_geom_hbond_atom_site_label_A
_geom_hbond_site_symmetry_A
_geom_hbond_distance_DH
_geom_hbond_distance_HA
_geom_hbond_distance_DA
_geom_hbond_angle_DHA
N1 H1 O1 2_556 0.881(19) 2.09(2) 2.960(4) 168(4)
N1 H2 O1 1_565 0.887(19) 2.42(3) 3.166(4) 142(3)
N1 H2 O4 2_646 0.887(19) 2.53(3) 3.116(4) 124(3)
N2 H3 O3 2_745 0.883(18) 2.06(2) 2.898(3) 159(3)
N2 H4 N1 2_656 0.875(19) 2.50(3) 3.182(3) 135(3)
N2 H4 O4 1_545 0.875(19) 2.50(3) 3.149(4) 131(3)

loop_
_cod_related_entry_id
_cod_related_entry_database
_cod_related_entry_code
1 ChemSpider 655579
